data_2001515
loop_
_publ_author_name
'Baxter, L. A. M.'
'Blake, A. J.'
'Gould, R. O.'
'Heath, G. A.'
'Stephenson, T. A.'

_publ_section_title
;
 Cu^II^ and Pd^II^ complexes of
 3-hydroxy-1,3-bis(2-thienyl)prop-2-en-1-one
;
_journal_issue 7
_journal_name_full 'Acta Crystallographica Section C'
_journal_page_first 1311
_journal_page_last 1315
_journal_paper_doi 10.1107/S0108270192012691
_journal_volume 49
_journal_year 1993
_chemical_formula_moiety 'Cu1, (C11 H7 O2 S2)2'
_chemical_formula_sum 'C22 H14 Cu O4 S4'
_chemical_formula_weight 534.13
_symmetry_cell_setting monoclinic
_symmetry_space_group_name_Hall '-P 2ybc'
_symmetry_space_group_name_H-M 'P 1 21/c 1'
_atom_type_scat_source 'inlaid (SHELX76; Sheldrick, 1976) except for Cu (Cromer & Mann, 1968)'
_cell_angle_alpha 90
_cell_angle_beta 96.028(19)
_cell_angle_gamma 90
_cell_formula_units_Z 2
_cell_length_a 11.841(6)
_cell_length_b 7.850(6)
_cell_length_c 11.586(6)
_cell_measurement_reflns_used 12
_cell_measurement_temperature 298
_cell_measurement_theta_max 22
_cell_measurement_theta_min 3.5
_cell_volume 1071.0(11)
_diffrn_measurement_device 'Stoe Stadi-2 two-circle'
_diffrn_measurement_method \w
_diffrn_radiation_type MoK\a
_diffrn_radiation_wavelength 0.71073
_diffrn_reflns_av_R_equivalents 0.003
_diffrn_reflns_limit_h_max 14
_diffrn_reflns_limit_h_min -14
_diffrn_reflns_limit_k_max 9
_diffrn_reflns_limit_k_min 0
_diffrn_reflns_limit_l_max 14
_diffrn_reflns_limit_l_min 0
_diffrn_reflns_number 2180
_diffrn_reflns_theta_max 25
_diffrn_standards_decay_% insignificant
_diffrn_standards_interval_time every_second_layer
_diffrn_standards_number 2
_exptl_absorpt_coefficient_mu 1.423
_exptl_absorpt_correction_type none
_exptl_crystal_colour 'Reddish brown'
_exptl_crystal_density_diffrn 1.656
_exptl_crystal_description Rhomboid
_exptl_crystal_size_max 0.52
_exptl_crystal_size_mid 0.36
_exptl_crystal_size_min 0.20
_refine_diff_density_max 0.33
_refine_diff_density_min -0.78
_refine_ls_extinction_method None
_refine_ls_goodness_of_fit_obs 0.659
_refine_ls_hydrogen_treatment
;H atoms in calculated positions. Rigid groups:
disordered thiophene orientations
;
_refine_ls_number_parameters 169
_refine_ls_number_reflns 1434
_refine_ls_R_factor_obs 0.0398
_refine_ls_shift/esd_max 0.17
_refine_ls_structure_factor_coef F
_refine_ls_weighting_details 'w = 1/[\s^2^(F)+0.010055F^2^]'
_refine_ls_weighting_scheme calc
_refine_ls_wR_factor_obs 0.0668
_reflns_number_observed 1434
_reflns_observed_criterion F>=6.0\s(F)
_cod_data_source_file hu1005.cif
_cod_data_source_block hu1005_structure_1_of_2
_cod_depositor_comments
;
The following automatic conversions were performed:

'_refine_ls_weighting_scheme' value '1/[\s^2^(F)+0.010055F^2^]' was
changed to 'calc'. New tag '_refine_ls_weighting_details' was
created. The value of the new tag was set to 'w =
1/[\s^2^(F)+0.010055F^2^]'.

Automatic conversion script
Id: cif_fix_values 3143 2015-03-26 13:38:13Z robertas 
;
_cod_original_cell_volume 1071
_cod_original_formula_sum 'C22 H14 Cu1 O4 S4'
_cod_database_code 2001515

loop_
_atom_site_label
_atom_site_fract_x
_atom_site_fract_y
_atom_site_fract_z
_atom_site_U_iso_or_equiv
Cu .5 1.0 .5 .0454(3)
O(1) .6379(2) .9284(4) .44317(19) .0545(7)
C(2) .6500(3) .8941(4) .3378(3) .0435(7)
C(3) .5633(3) .8839(4) .2472(3) .0485(7)
C(4) .4500(3) .9166(4) .2602(3) .0428(7)
O(5) .4116(2) .9615(3) .3545(2) .0518(7)
C(21) .7675(3) .8632(4) .3122(3) .0418(7)
S(2) .87552(8) .90202(14) .42023(8) .0578(4)
C(22) .8080(3) .8042(4) .2135(3) .0521(7)
C(23) .9287(3) .7911(4) .2275(3) .0593(7)
C(24) .9754(3) .8398(5) .3325(3) .0599(7)
C(41) .36666(13) .8862(3) .15951(18) .0275(8)
S(4) .22477(13) .9054(3) .18013(18) .0524(6)
C(42) .37890(13) .8603(3) .04446(18) .0848(8)
C(43) .27406(13) .8536(3) -.02476(18) .0555(8)
C(44) .18447(13) .8773(3) .03658(18) .0487(8)
C(41A) .36080(18) .9138(3) .16450(16) .0554(8)
S(4A) .39363(18) .8603(3) .02720(16) .0572(6)
C(42A) .18598(18) .9018(3) .05574(16) .0691(8)
C(43A) .24564(18) .9299(3) .16558(16) .0390(8)
C(44A) .25470(18) .8620(3) -.02620(16) .0713(8)
H(3) .5852 .8490 .1621 .0800
H(22) .7551 .7718 .1349 .0800
H(23) .9775 .7462 .1599 .0800
H(24) 1.0657 .8399 .3588 .0800
H(42) .4600 .8465 .0107 .0800
H(43) .2660 .8319 -.1173 .0800
H(44) .0972 .8782 -.0014 .0800
H(42A) .0947 .9111 .0387 .0800
H(43A) .2052 .9608 .2423 .0800
H(44A) .2246 .8344 -.1155 .0800

loop_
_geom_angle_atom_site_label_1
_geom_angle_atom_site_label_2
_geom_angle_atom_site_label_3
_geom_angle
O(1) Cu O(5) 93.35(10)
Cu O(1) C(2) 125.4(2)
O(1) C(2) C(3) 125.9(3)
O(1) C(2) C(21) 115.6(3)
C(3) C(2) C(21) 118.5(3)
C(2) C(3) C(4) 123.5(3)
C(3) C(4) O(5) 125.4(3)
C(3) C(4) C(41) 117.4(3)
C(3) C(4) C(41A) 123.2(3)
O(5) C(4) C(41) 117.1(3)
O(5) C(4) C(41A) 111.3(3)
Cu O(5) C(4) 125.9(2)
C(2) C(21) S(2) 118.0(2)
C(2) C(21) C(22) 130.3(3)
S(2) C(21) C(22) 111.7(2)
C(21) S(2) C(24) 91.43(16)
C(21) C(22) C(23) 111.4(3)
C(22) C(23) C(24) 113.4(3)
S(2) C(24) C(23) 112.1(3)

loop_
_geom_bond_atom_site_label_1
_geom_bond_atom_site_label_2
_geom_bond_distance
Cu O(1) 1.909(2)
Cu O(5) 1.912(3)
O(1) C(2) 1.273(4)
C(2) C(3) 1.392(4)
C(2) C(21) 1.473(4)
C(3) C(4) 1.389(4)
C(4) O(5) 1.277(4)
C(4) C(41) 1.467(4)
C(4) C(41A) 1.450(4)
C(21) S(2) 1.720(3)
C(21) C(22) 1.366(5)
S(2) C(24) 1.710(4)
C(22) C(23) 1.425(5)
C(23) C(24) 1.339(5)

loop_
_geom_torsion_atom_site_label_1
_geom_torsion_atom_site_label_2
_geom_torsion_atom_site_label_3
_geom_torsion_atom_site_label_4
_geom_torsion
O(1) C(2) C(3) C(4) 2.4(5)
C(21) C(2) C(3) C(4) -177.6(3)
O(1) C(2) C(21) S(2) -8.0(4)
O(1) C(2) C(21) C(22) 171.1(3)
C(3) C(2) C(21) S(2) 172.0(2)
C(3) C(2) C(21) C(22) -8.9(5)
C(2) C(3) C(4) O(5) 0.9(5)
C(2) C(3) C(4) C(41) -174.7(3)
C(2) C(3) C(4) C(41A) 176.9(3)
C(3) C(4) C(41) S(4) 173.4(2)
C(3) C(4) C(41) C(42) -14.2(4)
O(5) C(4) C(41) S(4) -2.6(3)
O(5) C(4) C(41) C(42) 169.8(2)
C(3) C(4) C(41A) S(4A) 2.3(4)
O(5) C(4) C(41A) S(4A) 178.8(2)
C(2) C(21) S(2) C(24) 179.5(3)
C(22) C(21) S(2) C(24) 0.2(3)
C(2) C(21) C(22) C(23) -179.1(3)
S(2) C(21) C(22) C(23) 0.1(4)
C(21) S(2) C(24) C(23) -0.5(3)
C(21) C(22) C(23) C(24) -0.4(4)
C(22) C(23) C(24) S(2) 0.6(4)
C(4) C(41) S(4) C(44) 174.40(19)
C(4) C(41) C(42) C(43) -173.8(2)
